data_2008205
loop_
_publ_author_name
'Pan, Long'
'Zheng, Nengwu'
'Wu, Yonggang'
'Yu, Shichun'
'Huang, Xiaoying'

_publ_section_title
;
 Poly[mercury(II)-\m-4,4'-bipyridine-di-\m-bromo]
;
_journal_issue 3
_journal_name_full 'Acta Crystallographica Section C'
_journal_page_first 343
_journal_page_last 345
_journal_paper_doi 10.1107/S0108270198006325
_journal_volume 55
_journal_year 1999
_chemical_formula_iupac '[Hg Br2 (C10 H8 N2)]'
_chemical_formula_moiety 'C10 H8 Br2 Hg1 N2 '
_chemical_formula_sum 'C10 H8 Br2 Hg N2'
_chemical_formula_weight 516.58
_chemical_name_systematic
;
\m-4,4'-bipyridylium di-\m-bromide-mercury(II)
;
_space_group_crystal_system orthorhombic
_space_group_IT_number 65
_space_group_name_Hall '-C 2 2'
_space_group_name_H-M_alt 'C m m m'
_atom_type_scat_source 'International Tables for X-ray Crystallography(1974,Vol.IV)'
_cell_angle_alpha 90.0
_cell_angle_beta 90.0
_cell_angle_gamma 90.0
_cell_formula_units_Z 2
_cell_length_a 11.688(2)
_cell_length_b 12.561(4)
_cell_length_c 3.9450(10)
_cell_measurement_reflns_used 20
_cell_measurement_temperature 296
_cell_measurement_theta_max 16.37
_cell_measurement_theta_min 11.59
_cell_volume 579.2(3)
_computing_cell_refinement 'CAD-4 Software'
_computing_data_collection 'CAD-4 Software (Enraf-Nonius, 1989)'
_computing_data_reduction 'TEXSAN PROCESS (Molecular Structure Corporation, 1989)'
_computing_molecular_graphics 'SHELXTL/PC (Sheldrick, 1994)'
_computing_publication_material 'local programs'
_computing_structure_refinement 'TEXSAN LS'
_computing_structure_solution TEXSAN
_diffrn_measurement_device_type 'Enraf Nonius CAD-4'
_diffrn_measurement_method \w--2\q
_diffrn_radiation_type MoK\a
_diffrn_radiation_wavelength 0.71073
_diffrn_reflns_limit_h_max 14
_diffrn_reflns_limit_h_min 0
_diffrn_reflns_limit_k_max 15
_diffrn_reflns_limit_k_min 0
_diffrn_reflns_limit_l_max 0
_diffrn_reflns_limit_l_min -4
_diffrn_reflns_number 358
_diffrn_reflns_theta_max 25.9
_diffrn_standards_decay_% 'intensity variation: 1.9'
_diffrn_standards_interval_count 300
_diffrn_standards_number 3
_exptl_absorpt_coefficient_mu 20.087
_exptl_absorpt_correction_T_max 0.434
_exptl_absorpt_correction_T_min 0.292
_exptl_absorpt_correction_type '\y scan'
_exptl_absorpt_process_details '(Molecular Structure Corporation, 1989)'
_exptl_crystal_colour colourless
_exptl_crystal_density_diffrn 2.962
_exptl_crystal_density_method 'not measured'
_exptl_crystal_description prism
_exptl_crystal_F_000 464
_exptl_crystal_size_max 0.40
_exptl_crystal_size_mid 0.05
_exptl_crystal_size_min 0.04
_refine_diff_density_max 1.25
_refine_diff_density_min -1.40
_refine_ls_extinction_coef 1.43E-6
_refine_ls_extinction_method 'Zachariasen (1967) type 2 Guassian isotropic'
_refine_ls_goodness_of_fit_ref 1.25
_refine_ls_hydrogen_treatment constr
_refine_ls_number_parameters 29
_refine_ls_number_reflns 340
_refine_ls_R_factor_gt 0.031
_refine_ls_shift/su_max .0002
_refine_ls_structure_factor_coef F
_refine_ls_weighting_details 'w = 1/\s^2^(F~o~)'
_refine_ls_weighting_scheme calc
_refine_ls_wR_factor_ref 0.038
_reflns_number_gt 340
_reflns_number_total 358
_reflns_threshold_expression I>4\s(I)
_cod_data_source_file bm1222.cif
_cod_data_source_block I
_cod_depositor_comments
;
 Changing the space group from '-P 2 2' to '-C 2 2' after consulting the
 original publication. All related space group information was changed
 accordingly.

 Antanas Vaitkus,
 2017-07-06
;
_cod_original_cell_volume 579.1(3)
_cod_original_formula_sum 'C10 H8 Br2 Hg1 N2 '
_cod_database_code 2008205

loop_
_space_group_symop_id
_space_group_symop_operation_xyz
1 x,y,z
2 -x,-y,z
3 x,-y,-z
4 -x,y,-z
5 -x,-y,-z
6 x,y,-z
7 -x,y,z
8 x,-y,z
9 x+1/2,y+1/2,z
10 -x+1/2,-y+1/2,z
11 x+1/2,-y+1/2,-z
12 -x+1/2,y+1/2,-z
13 -x+1/2,-y+1/2,-z
14 x+1/2,y+1/2,-z
15 -x+1/2,y+1/2,z
16 x+1/2,-y+1/2,z

loop_
_atom_site_label
_atom_site_fract_x
_atom_site_fract_y
_atom_site_fract_z
_atom_site_U_iso_or_equiv
_atom_site_adp_type
_atom_site_type_symbol
Hg 0 0 0 0.0233(4) Uani Hg
Br 0 .16237(9) .5 0.0260(6) Uani Br
N .2010(9) 0 0 0.027(5) Uani N
C1 .2578(9) .0876(7) 0 0.054(6) Uani C
C2 .3746(9) .0908(7) 0 0.060(7) Uani C
C3 .4360(9) 0 0 0.023(5) Uani C
H1 .2162 .1533 0 0.061 Uiso H
H2 .4126 .1597 0 0.069 Uiso H

loop_
_atom_site_aniso_label
_atom_site_aniso_U_11
_atom_site_aniso_U_22
_atom_site_aniso_U_33
_atom_site_aniso_U_12
_atom_site_aniso_U_13
_atom_site_aniso_U_23
_atom_site_aniso_type_symbol
Hg .0264(5) .0323(5) .0300(6) 0 .0000 0.00 Hg
Br .0442(7) .0255(7) .0292(8) 0 .0000 0.00 Br
N .038(5) .034(5) .0300(6) 0 .0000 0.00 N
C1 .035(5) .023(5) .147(15) .001(4) .0000 0.00 C
C2 .032(5) .031(5) .163(17) -.002(4) .0000 0.00 C
C3 .023(6) .037(5) .028(7) 0 .0000 0.00 C

loop_
_geom_angle_atom_site_label_1
_geom_angle_atom_site_label_2
_geom_angle_atom_site_label_3
_geom_angle_site_symmetry_1
_geom_angle_site_symmetry_3
_geom_angle
_geom_angle_publ_flag
N Hg N 7 . 180 yes
N Hg Br . . 90.03(2) yes
N Hg Br . 3 89.99(2) yes
N Hg Br . 7 90.01(2) no
N Hg Br . 8 89.97(2) no
N Hg Br 7 . 89.97(2) no
N Hg Br 7 3 90.01(2) no
N Hg Br 7 7 89.99(2) no
N Hg Br 7 8 90.03(2) no
Br Hg Br . 3 88.08(4) yes
Br Hg Br . 5 91.92(4) no
Br Hg Br . 8 180 yes
Br Hg Br 7 8 180 yes
Br Hg Br 3 8 91.92(4) no
Br Hg Br 7 3 88.08(4) no
Hg Br Hg . 7 88.08(4) no
C1 N Hg . . 121.1(6) no
C1 N Hg 5 . 121.1(6) no
C1 N C1 5 . 118.0(10) no
N C1 C2 . . 123.0(10) no
C3 C2 C1 . . 120.0(10) no
C2 C3 C2 . 5 116.0(10) no
C2 C3 C3 . 7_655 122.2(6) no
C2 C3 C3 5 7_655 122.2(6) no
H1 C1 N . . 118.44 no
H1 C1 C2 . . 118.78 no
H2 C2 C3 . . 120.65 no
H2 C2 C1 . . 118.86 no

loop_
_geom_bond_atom_site_label_1
_geom_bond_atom_site_label_2
_geom_bond_site_symmetry_1
_geom_bond_site_symmetry_2
_geom_bond_distance
_geom_bond_publ_flag
Hg N . . 2.350(10) yes
Hg N . 7 2.350(10) no
Hg Br . . 2.8370(10) yes
Hg Br . 3 2.8370(10) no
Hg Br . 7 2.8370(10) no
Hg Br . 8 2.8370(10) no
N C1 . . 1.280(10) no
N C1 . 5 1.290(10) no
C1 C2 . . 1.37(2) no
C2 C3 . . 1.350(10) no
C3 C3 . 7_655 1.50(2) no
C1 H1 . . 0.96 no
C2 H2 . . 0.97 no
